data_2312409
loop_
_publ_author_name
'Yoshino, Sho'
'Arima, Hidechika'
'Ishijima, Masanao'
'Kajihara, Koichi'

_publ_section_title
;
 Crystal structures of the alkali aluminoboracites
 <i>A</i><sub>4</sub>B<sub>4</sub>Al<sub>3</sub>O<sub>12</sub>Cl (<i>A</i>
 = Li, Na).
;
_journal_coeditor_code WM5704
_journal_issue 'Pt 2'
_journal_name_full 'Acta crystallographica. Section E, Crystallographic communications'
_journal_page_first 169
_journal_page_last 173
_journal_paper_doi 10.1107/S2056989024000501
_journal_volume 80
_journal_year 2024
_chemical_formula_iupac 'Na3.92 B4 Al3 O12 Cl0.92'
_chemical_formula_sum 'Al3 B4 Cl0.92 Na3.92 O12'
_chemical_formula_weight 438.91
_chemical_name_common 'Sodium aluminoboracite'
_chemical_name_systematic 'Sodium aluminoboracite'
_space_group_crystal_system cubic
_space_group_IT_number 219
_space_group_name_Hall 'F -4a 2 3'
_space_group_name_H-M_alt 'F -4 3 c'
_audit_creation_method SHELXL-2018/3
_cell_angle_alpha 90
_cell_angle_beta 90
_cell_angle_gamma 90
_cell_formula_units_Z 8
_cell_length_a 13.59040(10)
_cell_length_b 13.59040(10)
_cell_length_c 13.59040(10)
_cell_measurement_reflns_used 3423
_cell_measurement_temperature 294(2)
_cell_measurement_theta_max 74.2928
_cell_measurement_theta_min 4.6013
_cell_volume 2510.13(3)
_computing_cell_refinement
;
SAINT (Bruker, 2019)
;
_computing_data_collection
;
BIS (Bruker, 2021)
;
_computing_data_reduction
;
SAINT (Bruker, 2019)
;
_computing_molecular_graphics
;
VESTA (Momma & Izumi, 2011)
;
_computing_publication_material
;
publCIF (Westrip, 2010)
;
_computing_structure_refinement
;
SHELXL (Sheldrick, 2015b) and <i>ShelXle</i> (H\"ubschle <i>et al.</i>,
2011)
;
_computing_structure_solution
;
SHELXTL (Sheldrick, 2015a)
;
_diffrn_ambient_temperature 294(2)
_diffrn_detector_area_resol_mean 7.3910
_diffrn_measured_fraction_theta_full 1.000
_diffrn_measured_fraction_theta_max 1.000
_diffrn_measurement_device_type 'Bruker D8 goniometer'
_diffrn_measurement_method 'omega scans'
_diffrn_radiation_type CuK\a
_diffrn_radiation_wavelength 1.54178
_diffrn_reflns_av_R_equivalents 0.0273
_diffrn_reflns_av_unetI/netI 0.0116
_diffrn_reflns_limit_h_max 16
_diffrn_reflns_limit_h_min -16
_diffrn_reflns_limit_k_max 16
_diffrn_reflns_limit_k_min -16
_diffrn_reflns_limit_l_max 14
_diffrn_reflns_limit_l_min -16
_diffrn_reflns_number 4504
_diffrn_reflns_theta_full 67.679
_diffrn_reflns_theta_max 74.286
_diffrn_reflns_theta_min 6.514
_diffrn_source 'sealed tube'
_exptl_absorpt_coefficient_mu 6.780
_exptl_absorpt_correction_T_max 0.75
_exptl_absorpt_correction_T_min 0.66
_exptl_absorpt_correction_type multi-scan
_exptl_absorpt_process_details
;
(<i>SADABS</i>; Krause <i>et al.</i>,  2015)
;
_exptl_crystal_colour colorless
_exptl_crystal_density_diffrn 2.323
_exptl_crystal_density_method 'not measured'
_exptl_crystal_description plate
_exptl_crystal_F_000 1728
_exptl_crystal_size_max 0.081
_exptl_crystal_size_mid 0.056
_exptl_crystal_size_min 0.043
_refine_diff_density_max 0.150
_refine_diff_density_min -0.451
_refine_ls_abs_structure_details
;
Flack <i>x</i> determined using 89 quotients [(I+)-(I-)]/[(I+)+(I-)]
(Parsons <i>et al.</i>,  2013)
;
_refine_ls_abs_structure_Flack 0.01(3)
_refine_ls_extinction_method none
_refine_ls_goodness_of_fit_ref 1.197
_refine_ls_hydrogen_treatment undef
_refine_ls_matrix_type full
_refine_ls_number_parameters 27
_refine_ls_number_reflns 218
_refine_ls_number_restraints 1
_refine_ls_restrained_S_all 1.194
_refine_ls_R_factor_all 0.0222
_refine_ls_R_factor_gt 0.0220
_refine_ls_shift/su_max 0.000
_refine_ls_shift/su_mean 0.000
_refine_ls_structure_factor_coef Fsqd
_refine_ls_weighting_details 'w=1/[\s^2^(Fo^2^)+(0.0311P)^2^+4.0293P] where P=(Fo^2^+2Fc^2^)/3'
_refine_ls_weighting_scheme calc
_refine_ls_wR_factor_gt 0.0550
_refine_ls_wR_factor_ref 0.0551
_reflns_number_gt 216
_reflns_number_total 218
_reflns_threshold_expression 'I > 2\s(I)'
_cod_data_source_file wm5704.cif
_cod_data_source_block kjh230804yoshinoN4_0m_a
_cod_original_cell_volume 2510.13(6)
_cod_original_sg_symbol_Hall 'F -4c 2 3'
_cod_database_code 2312409
_shelx_space_group_comment
;
The symmetry employed for this shelxl refinement is uniquely defined
by the following loop, which should always be used as a source of
symmetry information in preference to the above space-group names.
They are only intended as comments.
;

loop_
_space_group_symop_operation_xyz
'x, y, z'
'-x, -y, z'
'-x, y, -z'
'x, -y, -z'
'z, x, y'
'z, -x, -y'
'-z, -x, y'
'-z, x, -y'
'y, z, x'
'-y, z, -x'
'y, -z, -x'
'-y, -z, x'
'y+1/2, x+1/2, z+1/2'
'-y+1/2, -x+1/2, z+1/2'
'y+1/2, -x+1/2, -z+1/2'
'-y+1/2, x+1/2, -z+1/2'
'x+1/2, z+1/2, y+1/2'
'-x+1/2, z+1/2, -y+1/2'
'-x+1/2, -z+1/2, y+1/2'
'x+1/2, -z+1/2, -y+1/2'
'z+1/2, y+1/2, x+1/2'
'z+1/2, -y+1/2, -x+1/2'
'-z+1/2, y+1/2, -x+1/2'
'-z+1/2, -y+1/2, x+1/2'
'x, y+1/2, z+1/2'
'-x, -y+1/2, z+1/2'
'-x, y+1/2, -z+1/2'
'x, -y+1/2, -z+1/2'
'z, x+1/2, y+1/2'
'z, -x+1/2, -y+1/2'
'-z, -x+1/2, y+1/2'
'-z, x+1/2, -y+1/2'
'y, z+1/2, x+1/2'
'-y, z+1/2, -x+1/2'
'y, -z+1/2, -x+1/2'
'-y, -z+1/2, x+1/2'
'y+1/2, x+1, z+1'
'-y+1/2, -x+1, z+1'
'y+1/2, -x+1, -z+1'
'-y+1/2, x+1, -z+1'
'x+1/2, z+1, y+1'
'-x+1/2, z+1, -y+1'
'-x+1/2, -z+1, y+1'
'x+1/2, -z+1, -y+1'
'z+1/2, y+1, x+1'
'z+1/2, -y+1, -x+1'
'-z+1/2, y+1, -x+1'
'-z+1/2, -y+1, x+1'
'x+1/2, y, z+1/2'
'-x+1/2, -y, z+1/2'
'-x+1/2, y, -z+1/2'
'x+1/2, -y, -z+1/2'
'z+1/2, x, y+1/2'
'z+1/2, -x, -y+1/2'
'-z+1/2, -x, y+1/2'
'-z+1/2, x, -y+1/2'
'y+1/2, z, x+1/2'
'-y+1/2, z, -x+1/2'
'y+1/2, -z, -x+1/2'
'-y+1/2, -z, x+1/2'
'y+1, x+1/2, z+1'
'-y+1, -x+1/2, z+1'
'y+1, -x+1/2, -z+1'
'-y+1, x+1/2, -z+1'
'x+1, z+1/2, y+1'
'-x+1, z+1/2, -y+1'
'-x+1, -z+1/2, y+1'
'x+1, -z+1/2, -y+1'
'z+1, y+1/2, x+1'
'z+1, -y+1/2, -x+1'
'-z+1, y+1/2, -x+1'
'-z+1, -y+1/2, x+1'
'x+1/2, y+1/2, z'
'-x+1/2, -y+1/2, z'
'-x+1/2, y+1/2, -z'
'x+1/2, -y+1/2, -z'
'z+1/2, x+1/2, y'
'z+1/2, -x+1/2, -y'
'-z+1/2, -x+1/2, y'
'-z+1/2, x+1/2, -y'
'y+1/2, z+1/2, x'
'-y+1/2, z+1/2, -x'
'y+1/2, -z+1/2, -x'
'-y+1/2, -z+1/2, x'
'y+1, x+1, z+1/2'
'-y+1, -x+1, z+1/2'
'y+1, -x+1, -z+1/2'
'-y+1, x+1, -z+1/2'
'x+1, z+1, y+1/2'
'-x+1, z+1, -y+1/2'
'-x+1, -z+1, y+1/2'
'x+1, -z+1, -y+1/2'
'z+1, y+1, x+1/2'
'z+1, -y+1, -x+1/2'
'-z+1, y+1, -x+1/2'
'-z+1, -y+1, x+1/2'

loop_
_atom_site_type_symbol
_atom_site_label
_atom_site_fract_x
_atom_site_fract_y
_atom_site_fract_z
_atom_site_U_iso_or_equiv
_atom_site_adp_type
_atom_site_calc_flag
_atom_site_occupancy
_atom_site_disorder_assembly
_atom_site_disorder_group
Na Na1 0.0340(3) 0.250000 0.250000 0.0422(14) Uani d 0.499(4) . .
Na Na2 0.3606(4) 0.3606(4) 0.3606(4) 0.017(2) Uani d 0.231(6) . .
B B1 0.1039(2) 0.1039(2) 0.1039(2) 0.0143(9) Uani d 1 . .
Al Al1 0.250000 0.000000 0.000000 0.0095(4) Uani d 1 . .
O O1 0.03513(13) 0.10047(12) 0.17745(12) 0.0176(5) Uani d 1 . .
Cl Cl1 0.250000 0.250000 0.250000 0.0350(9) Uani d 0.920(10) . .

loop_
_atom_site_aniso_label
_atom_site_aniso_U_11
_atom_site_aniso_U_22
_atom_site_aniso_U_33
_atom_site_aniso_U_12
_atom_site_aniso_U_13
_atom_site_aniso_U_23
Na1 0.096(4) 0.0127(18) 0.0182(19) 0.000 0.000 -0.0066(17)
Na2 0.017(2) 0.017(2) 0.017(2) -0.0006(18) -0.0006(18) -0.0006(18)
B1 0.0143(9) 0.0143(9) 0.0143(9) 0.0015(12) 0.0015(12) 0.0015(12)
Al1 0.0096(6) 0.0095(5) 0.0095(5) 0.000 0.000 0.000
O1 0.0189(9) 0.0149(8) 0.0188(8) 0.0060(6) 0.0102(8) 0.0061(7)
Cl1 0.0350(9) 0.0350(9) 0.0350(9) 0.000 0.000 0.000

loop_
_atom_type_symbol
_atom_type_description
_atom_type_scat_dispersion_real
_atom_type_scat_dispersion_imag
_atom_type_scat_source
Al Al 0.2130 0.2455 'International Tables Vol C Tables 4.2.6.8 and 6.1.1.4'
B B 0.0090 0.0039 'International Tables Vol C Tables 4.2.6.8 and 6.1.1.4'
Cl Cl 0.3639 0.7018 'International Tables Vol C Tables 4.2.6.8 and 6.1.1.4'
Na Na 0.1353 0.1239 'International Tables Vol C Tables 4.2.6.8 and 6.1.1.4'
O O 0.0492 0.0322 'International Tables Vol C Tables 4.2.6.8 and 6.1.1.4'

loop_
_geom_angle_atom_site_label_1
_geom_angle_atom_site_label_2
_geom_angle_atom_site_label_3
_geom_angle_site_symmetry_1
_geom_angle_site_symmetry_3
_geom_angle
_geom_angle_publ_flag
Na1 Na1 O1 90_445 28 90.40(11) ?
Na1 Na1 O1 90_445 . 90.40(11) ?
O1 Na1 O1 28 . 179.2(2) ?
Na1 Na1 O1 90_445 67_454 67.42(9) ?
O1 Na1 O1 28 67_454 90.15(4) ?
O1 Na1 O1 . 67_454 90.15(4) ?
Na1 Na1 O1 90_445 90_445 67.42(9) ?
O1 Na1 O1 28 90_445 90.15(4) ?
O1 Na1 O1 . 90_445 90.15(4) ?
O1 Na1 O1 67_454 90_445 134.84(18) ?
Na1 Na1 Na2 90_445 51 124.0(2) ?
O1 Na1 Na2 28 51 74.01(7) ?
O1 Na1 Na2 . 51 105.53(9) ?
O1 Na1 Na2 67_454 51 59.39(18) ?
O1 Na1 Na2 90_445 51 159.73(13) ?
Na1 Na1 Na2 90_445 74 124.0(2) ?
O1 Na1 Na2 28 74 105.53(9) ?
O1 Na1 Na2 . 74 74.01(7) ?
O1 Na1 Na2 67_454 74 159.73(13) ?
O1 Na1 Na2 90_445 74 59.39(18) ?
Na2 Na1 Na2 51 74 112.1(4) ?
Na1 Na1 Cl1 90_445 . 180.0 ?
O1 Na1 Cl1 28 . 89.60(11) ?
O1 Na1 Cl1 . . 89.60(11) ?
O1 Na1 Cl1 67_454 . 112.58(9) ?
O1 Na1 Cl1 90_445 . 112.58(9) ?
Na2 Na1 Cl1 51 . 56.0(2) ?
Na2 Na1 Cl1 74 . 56.0(2) ?
Na1 Na1 B1 90_445 28 108.69(11) ?
O1 Na1 B1 28 28 26.20(7) ?
O1 Na1 B1 . 28 153.23(14) ?
O1 Na1 B1 67_454 28 114.17(5) ?
O1 Na1 B1 90_445 28 80.59(6) ?
Na2 Na1 B1 51 28 79.69(9) ?
Na2 Na1 B1 74 28 79.69(9) ?
Cl1 Na1 B1 . 28 71.31(11) ?
Na1 Na1 B1 90_445 . 108.68(11) ?
O1 Na1 B1 28 . 153.23(14) ?
O1 Na1 B1 . . 26.20(7) ?
O1 Na1 B1 67_454 . 80.59(6) ?
O1 Na1 B1 90_445 . 114.17(5) ?
Na2 Na1 B1 51 . 79.69(9) ?
Na2 Na1 B1 74 . 79.69(9) ?
Cl1 Na1 B1 . . 71.32(11) ?
B1 Na1 B1 28 . 142.6(2) ?
Na1 Na1 Na2 90_445 15_455 42.07(17) ?
O1 Na1 Na2 28 15_455 129.7(2) ?
O1 Na1 Na2 . 15_455 51.10(16) ?
O1 Na1 Na2 67_454 15_455 60.81(7) ?
O1 Na1 Na2 90_445 15_455 85.28(12) ?
Na2 Na1 Na2 51 15_455 114.50(19) ?
Na2 Na1 Na2 74 15_455 114.50(19) ?
Cl1 Na1 Na2 . 15_455 137.93(17) ?
B1 Na1 Na2 28 15_455 150.8(2) ?
B1 Na1 Na2 . 15_455 66.6(2) ?
Na1 Na1 Na2 90_445 37_444 42.07(17) ?
O1 Na1 Na2 28 37_444 51.10(16) ?
O1 Na1 Na2 . 37_444 129.7(2) ?
O1 Na1 Na2 67_454 37_444 85.28(12) ?
O1 Na1 Na2 90_445 37_444 60.81(7) ?
Na2 Na1 Na2 51 37_444 114.50(19) ?
Na2 Na1 Na2 74 37_444 114.50(19) ?
Cl1 Na1 Na2 . 37_444 137.93(17) ?
B1 Na1 Na2 28 37_444 66.6(2) ?
B1 Na1 Na2 . 37_444 150.8(2) ?
Na2 Na1 Na2 15_455 37_444 84.1(3) ?
O1 Na2 O1 24 20 92.3(2) ?
O1 Na2 O1 24 16 92.3(2) ?
O1 Na2 O1 20 16 92.3(2) ?
O1 Na2 Na1 24 30 108.59(7) ?
O1 Na2 Na1 20 30 143.23(13) ?
O1 Na2 Na1 16 30 57.95(8) ?
O1 Na2 Na1 24 58 57.95(8) ?
O1 Na2 Na1 20 58 108.59(7) ?
O1 Na2 Na1 16 58 143.23(13) ?
Na1 Na2 Na1 30 58 108.1(2) ?
O1 Na2 Na1 24 74 143.23(13) ?
O1 Na2 Na1 20 74 57.95(8) ?
O1 Na2 Na1 16 74 108.59(7) ?
Na1 Na2 Na1 30 74 108.1(2) ?
Na1 Na2 Na1 58 74 108.1(2) ?
O1 Na2 Cl1 24 . 123.62(17) ?
O1 Na2 Cl1 20 . 123.62(17) ?
O1 Na2 Cl1 16 . 123.62(17) ?
Na1 Na2 Cl1 30 . 69.2(2) ?
Na1 Na2 Cl1 58 . 69.2(2) ?
Na1 Na2 Cl1 74 . 69.2(2) ?
O1 Na2 O1 24 30 62.95(7) ?
O1 Na2 O1 20 30 151.5(3) ?
O1 Na2 O1 16 30 75.84(7) ?
Na1 Na2 O1 30 30 48.20(5) ?
Na1 Na2 O1 58 30 71.49(6) ?
Na1 Na2 O1 74 30 150.4(3) ?
Cl1 Na2 O1 . 30 83.80(18) ?
O1 Na2 O1 24 74 151.5(3) ?
O1 Na2 O1 20 74 75.84(7) ?
O1 Na2 O1 16 74 62.95(7) ?
Na1 Na2 O1 30 74 71.49(6) ?
Na1 Na2 O1 58 74 150.4(3) ?
Na1 Na2 O1 74 74 48.20(5) ?
Cl1 Na2 O1 . 74 83.80(18) ?
O1 Na2 O1 30 74 118.85(6) ?
O1 Na2 O1 24 58 75.84(7) ?
O1 Na2 O1 20 58 62.95(7) ?
O1 Na2 O1 16 58 151.5(3) ?
Na1 Na2 O1 30 58 150.4(3) ?
Na1 Na2 O1 58 58 48.20(5) ?
Na1 Na2 O1 74 58 71.49(6) ?
Cl1 Na2 O1 . 58 83.80(18) ?
O1 Na2 O1 30 58 118.85(6) ?
O1 Na2 O1 74 58 118.85(6) ?
O1 Na2 Al1 24 81 117.7(3) ?
O1 Na2 Al1 20 81 69.15(13) ?
O1 Na2 Al1 16 81 34.73(6) ?
Na1 Na2 Al1 30 81 74.34(5) ?
Na1 Na2 Al1 58 81 175.4(3) ?
Na1 Na2 Al1 74 81 74.34(5) ?
Cl1 Na2 Al1 . 81 115.42(15) ?
O1 Na2 Al1 30 81 108.42(8) ?
O1 Na2 Al1 74 81 33.89(4) ?
O1 Na2 Al1 58 81 130.79(12) ?
O1 Na2 Al1 24 53 69.15(13) ?
O1 Na2 Al1 20 53 34.73(6) ?
O1 Na2 Al1 16 53 117.7(3) ?
Na1 Na2 Al1 30 53 175.4(3) ?
Na1 Na2 Al1 58 53 74.34(5) ?
Na1 Na2 Al1 74 53 74.34(5) ?
Cl1 Na2 Al1 . 53 115.42(15) ?
O1 Na2 Al1 30 53 130.79(12) ?
O1 Na2 Al1 74 53 108.42(8) ?
O1 Na2 Al1 58 53 33.89(4) ?
Al1 Na2 Al1 81 53 102.92(18) ?
O1 B1 O1 9 5 119.993(7) ?
O1 B1 O1 9 . 119.993(7) ?
O1 B1 O1 5 . 119.993(7) ?
O1 B1 Na1 9 . 87.53(15) ?
O1 B1 Na1 5 . 135.5(3) ?
O1 B1 Na1 . . 46.75(14) ?
O1 B1 Na1 9 9 46.75(14) ?
O1 B1 Na1 5 9 87.53(15) ?
O1 B1 Na1 . 9 135.5(3) ?
Na1 B1 Na1 . 9 88.88(15) ?
O1 B1 Na1 9 5 135.5(3) ?
O1 B1 Na1 5 5 46.75(14) ?
O1 B1 Na1 . 5 87.53(15) ?
Na1 B1 Na1 . 5 88.88(15) ?
Na1 B1 Na1 9 5 88.88(15) ?
O1 Al1 O1 6 47_544 108.49(6) ?
O1 Al1 O1 6 5 111.44(11) ?
O1 Al1 O1 47_544 5 108.49(6) ?
O1 Al1 O1 6 48_544 108.49(6) ?
O1 Al1 O1 47_544 48_544 111.44(11) ?
O1 Al1 O1 5 48_544 108.49(6) ?
O1 Al1 Na2 6 28 157.64(7) ?
O1 Al1 Na2 47_544 28 53.95(9) ?
O1 Al1 Na2 5 28 68.08(15) ?
O1 Al1 Na2 48_544 28 92.12(11) ?
O1 Al1 Na2 6 25_544 68.08(15) ?
O1 Al1 Na2 47_544 25_544 92.12(11) ?
O1 Al1 Na2 5 25_544 157.64(7) ?
O1 Al1 Na2 48_544 25_544 53.95(9) ?
Na2 Al1 Na2 28 25_544 121.4(3) ?
O1 Al1 Na2 6 16_545 92.12(11) ?
O1 Al1 Na2 47_544 16_545 157.64(7) ?
O1 Al1 Na2 5 16_545 53.95(9) ?
O1 Al1 Na2 48_544 16_545 68.08(15) ?
Na2 Al1 Na2 28 16_545 103.87(13) ?
Na2 Al1 Na2 25_544 16_545 103.87(13) ?
O1 Al1 Na2 6 14_554 53.95(9) ?
O1 Al1 Na2 47_544 14_554 68.08(15) ?
O1 Al1 Na2 5 14_554 92.12(11) ?
O1 Al1 Na2 48_544 14_554 157.64(7) ?
Na2 Al1 Na2 28 14_554 103.87(13) ?
Na2 Al1 Na2 25_544 14_554 103.87(13) ?
Na2 Al1 Na2 16_545 14_554 121.4(3) ?
O1 Al1 Na1 6 82_545 67.96(7) ?
O1 Al1 Na1 47_544 82_545 137.41(6) ?
O1 Al1 Na1 5 82_545 112.04(7) ?
O1 Al1 Na1 48_544 82_545 42.59(6) ?
Na2 Al1 Na1 28 82_545 133.95(9) ?
Na2 Al1 Na1 25_544 82_545 46.05(9) ?
Na2 Al1 Na1 16_545 82_545 58.13(7) ?
Na2 Al1 Na1 14_554 82_545 121.87(7) ?
O1 Al1 Na1 6 6 35.94(5) ?
O1 Al1 Na1 47_544 6 80.49(8) ?
O1 Al1 Na1 5 6 144.06(5) ?
O1 Al1 Na1 48_544 6 99.51(8) ?
Na2 Al1 Na1 28 6 133.95(9) ?
Na2 Al1 Na1 25_544 6 46.05(9) ?
Na2 Al1 Na1 16_545 6 121.87(7) ?
Na2 Al1 Na1 14_554 6 58.13(7) ?
Na1 Al1 Na1 82_545 6 74.52(12) ?
O1 Al1 Na1 6 5 144.06(5) ?
O1 Al1 Na1 47_544 5 99.51(8) ?
O1 Al1 Na1 5 5 35.94(5) ?
O1 Al1 Na1 48_544 5 80.49(8) ?
Na2 Al1 Na1 28 5 46.05(9) ?
Na2 Al1 Na1 25_544 5 133.95(9) ?
Na2 Al1 Na1 16_545 5 58.13(7) ?
Na2 Al1 Na1 14_554 5 121.87(7) ?
Na1 Al1 Na1 82_545 5 105.48(12) ?
Na1 Al1 Na1 6 5 180.00(12) ?
O1 Al1 Na1 6 9 112.04(7) ?
O1 Al1 Na1 47_544 9 42.59(6) ?
O1 Al1 Na1 5 9 67.96(7) ?
O1 Al1 Na1 48_544 9 137.41(6) ?
Na2 Al1 Na1 28 9 46.05(9) ?
Na2 Al1 Na1 25_544 9 133.95(9) ?
Na2 Al1 Na1 16_545 9 121.87(7) ?
Na2 Al1 Na1 14_554 9 58.13(7) ?
Na1 Al1 Na1 82_545 9 180.0 ?
Na1 Al1 Na1 6 9 105.48(12) ?
Na1 Al1 Na1 5 9 74.52(12) ?
B1 O1 Al1 . 9 128.59(12) ?
B1 O1 Na1 . . 107.1(2) ?
Al1 O1 Na1 9 . 117.00(8) ?
B1 O1 Na1 . 90_445 121.89(16) ?
Al1 O1 Na1 9 90_445 108.44(8) ?
Na1 O1 Na1 . 90_445 22.18(18) ?
B1 O1 Na2 . 15_455 119.5(2) ?
Al1 O1 Na2 9 15_455 91.32(7) ?
Na1 O1 Na2 . 15_455 83.85(18) ?
Na1 O1 Na2 90_445 15_455 62.66(18) ?
B1 O1 Na2 . 74 106.6(3) ?
Al1 O1 Na2 9 74 78.04(18) ?
Na1 O1 Na2 . 74 57.80(10) ?
Na1 O1 Na2 90_445 74 72.03(7) ?
Na2 O1 Na2 15_455 74 127.14(10) ?
Na2 Cl1 Na2 28 51 109.5 ?
Na2 Cl1 Na2 28 74 109.5 ?
Na2 Cl1 Na2 51 74 109.5 ?
Na2 Cl1 Na2 28 . 109.4710(10) ?
Na2 Cl1 Na2 51 . 109.4710(10) ?
Na2 Cl1 Na2 74 . 109.5 ?
Na2 Cl1 Na1 28 . 125.3 ?
Na2 Cl1 Na1 51 . 54.7 ?
Na2 Cl1 Na1 74 . 54.7 ?
Na2 Cl1 Na1 . . 125.3 ?
Na2 Cl1 Na1 28 30 125.3 ?
Na2 Cl1 Na1 51 30 54.7 ?
Na2 Cl1 Na1 74 30 125.3 ?
Na2 Cl1 Na1 . 30 54.7 ?
Na1 Cl1 Na1 . 30 90.0 ?
Na2 Cl1 Na1 28 9 54.7 ?
Na2 Cl1 Na1 51 9 54.7 ?
Na2 Cl1 Na1 74 9 125.3 ?
Na2 Cl1 Na1 . 9 125.3 ?
Na1 Cl1 Na1 . 9 90.0 ?
Na1 Cl1 Na1 30 9 90.0 ?
Na2 Cl1 Na1 28 58 125.3 ?
Na2 Cl1 Na1 51 58 125.3 ?
Na2 Cl1 Na1 74 58 54.7 ?
Na2 Cl1 Na1 . 58 54.7 ?
Na1 Cl1 Na1 . 58 90.0 ?
Na1 Cl1 Na1 30 58 90.0 ?
Na1 Cl1 Na1 9 58 180.0 ?
Na2 Cl1 Na1 28 74 54.7 ?
Na2 Cl1 Na1 51 74 125.3 ?
Na2 Cl1 Na1 74 74 125.3 ?
Na2 Cl1 Na1 . 74 54.7 ?
Na1 Cl1 Na1 . 74 180.0 ?
Na1 Cl1 Na1 30 74 90.0 ?
Na1 Cl1 Na1 9 74 90.0 ?
Na1 Cl1 Na1 58 74 90.0 ?
Na2 Cl1 Na1 28 5 54.7 ?
Na2 Cl1 Na1 51 5 125.3 ?
Na2 Cl1 Na1 74 5 54.7 ?
Na2 Cl1 Na1 . 5 125.3 ?
Na1 Cl1 Na1 . 5 90.0 ?
Na1 Cl1 Na1 30 5 180.0 ?
Na1 Cl1 Na1 9 5 90.0 ?
Na1 Cl1 Na1 58 5 90.0 ?
Na1 Cl1 Na1 74 5 90.0 ?

loop_
_geom_bond_atom_site_label_1
_geom_bond_atom_site_label_2
_geom_bond_site_symmetry_2
_geom_bond_distance
_geom_bond_publ_flag
Na1 Na1 90_445 0.923(8) ?
Na1 O1 28 2.2588(16) ?
Na1 O1 . 2.2588(16) ?
Na1 O1 67_454 2.446(2) ?
Na1 O1 90_445 2.446(2) ?
Na1 Na2 51 2.564(4) ?
Na1 Na2 74 2.564(4) ?
Na1 Cl1 . 2.936(4) ?
Na1 B1 28 2.965(3) ?
Na1 B1 . 2.965(3) ?
Na1 Na2 15_455 3.174(3) ?
Na1 Na2 37_444 3.174(3) ?
Na2 O1 24 2.484(5) ?
Na2 O1 20 2.484(5) ?
Na2 O1 16 2.484(5) ?
Na2 Cl1 . 2.605(9) ?
Na2 O1 30 2.913(2) ?
Na2 O1 74 2.913(2) ?
Na2 O1 58 2.913(2) ?
Na2 Al1 81 3.072(4) ?
Na2 Al1 53 3.072(4) ?
B1 O1 9 1.3692(15) ?
B1 O1 5 1.3692(15) ?
B1 O1 . 1.3693(15) ?
Al1 O1 6 1.7506(16) ?
Al1 O1 47_544 1.7506(16) ?
Al1 O1 5 1.7506(16) ?
Al1 O1 48_544 1.7506(16) ?
